data_4021758
loop_
_publ_author_name
'David J. R. Brook'
'Gordon T. Yee'

_publ_section_title
;
 Radical-Radical Interaction through a Saturated Link:
 Methylenebis-6-oxoverdazyl
;
_journal_name_full 'Journal of Organic Chemistry'
_journal_page_first 4889
_journal_page_last 4895
_journal_paper_doi 10.1021/jo060165b
_journal_volume 71
_journal_year 2006
_chemical_formula_sum 'C17 H30 N8 O2'
_chemical_formula_weight 378.49
_chemical_name_systematic
;
 ?
;
_space_group_IT_number 15
_symmetry_cell_setting monoclinic
_symmetry_space_group_name_Hall '-C 2yc'
_symmetry_space_group_name_H-M 'C 1 2/c 1'
_atom_sites_solution_hydrogens geom
_atom_sites_solution_primary direct
_atom_sites_solution_secondary difmap
_audit_creation_method SHELXL-97
_cell_angle_alpha 90.00
_cell_angle_beta 108.638(2)
_cell_angle_gamma 90.00
_cell_formula_units_Z 4
_cell_length_a 21.1411(8)
_cell_length_b 12.4781(5)
_cell_length_c 8.2457(3)
_cell_measurement_temperature 293(2)
_cell_volume 2061.15(14)
_computing_structure_refinement 'SHELXL-97 (Sheldrick, 1997)'
_diffrn_ambient_temperature 293(2)
_diffrn_measured_fraction_theta_full 0.853
_diffrn_measured_fraction_theta_max 0.853
_diffrn_radiation_monochromator graphite
_diffrn_radiation_source 'fine-focus sealed tube'
_diffrn_radiation_type MoK\a
_diffrn_radiation_wavelength 0.71073
_diffrn_reflns_av_R_equivalents 0.0197
_diffrn_reflns_av_sigmaI/netI 0.0355
_diffrn_reflns_limit_h_max 31
_diffrn_reflns_limit_h_min -16
_diffrn_reflns_limit_k_max 19
_diffrn_reflns_limit_k_min -17
_diffrn_reflns_limit_l_max 11
_diffrn_reflns_limit_l_min -12
_diffrn_reflns_number 6312
_diffrn_reflns_theta_full 32.98
_diffrn_reflns_theta_max 32.98
_diffrn_reflns_theta_min 1.92
_exptl_absorpt_coefficient_mu 0.085
_exptl_absorpt_correction_T_max 0.9916
_exptl_absorpt_correction_T_min 0.9916
_exptl_crystal_density_diffrn 1.220
_exptl_crystal_density_method 'not measured'
_exptl_crystal_F_000 816
_exptl_crystal_size_max 0.10
_exptl_crystal_size_mid 0.10
_exptl_crystal_size_min 0.10
_refine_diff_density_max 0.364
_refine_diff_density_min -0.262
_refine_diff_density_rms 0.050
_refine_ls_extinction_method none
_refine_ls_goodness_of_fit_ref 1.039
_refine_ls_hydrogen_treatment mixed
_refine_ls_matrix_type full
_refine_ls_number_parameters 183
_refine_ls_number_reflns 3312
_refine_ls_number_restraints 0
_refine_ls_restrained_S_all 1.039
_refine_ls_R_factor_all 0.0614
_refine_ls_R_factor_gt 0.0435
_refine_ls_shift/su_max 0.408
_refine_ls_shift/su_mean 0.101
_refine_ls_structure_factor_coef Fsqd
_refine_ls_weighting_details 'calc w=1/[\s^2^(Fo^2^)+(0.0628P)^2^+0.7202P] where P=(Fo^2^+2Fc^2^)/3'
_refine_ls_weighting_scheme calc
_refine_ls_wR_factor_gt 0.1111
_refine_ls_wR_factor_ref 0.1233
_reflns_number_gt 2521
_reflns_number_total 3312
_reflns_threshold_expression >2sigma(I)
_cod_data_source_file jo060165bsi20060124_033626.cif
_cod_original_sg_symbol_H-M 'C 2/c'
_cod_database_code 4021758

loop_
_symmetry_equiv_pos_as_xyz
'x, y, z'
'-x, y, -z+1/2'
'x+1/2, y+1/2, z'
'-x+1/2, y+1/2, -z+1/2'
'-x, -y, -z'
'x, -y, z-1/2'
'-x+1/2, -y+1/2, -z'
'x+1/2, -y+1/2, z-1/2'

loop_
_atom_site_label
_atom_site_type_symbol
_atom_site_fract_x
_atom_site_fract_y
_atom_site_fract_z
_atom_site_U_iso_or_equiv
_atom_site_adp_type
_atom_site_occupancy
_atom_site_symmetry_multiplicity
_atom_site_calc_flag
_atom_site_refinement_flags
C11 C 0.5000 0.40049(11) 0.2500 0.0135(3) Uani 1 2 d S
H11 H 0.3166(7) 0.2956(11) 0.5732(17) 0.023(3) Uiso 1 1 d .
H7 H 0.3181(7) 0.0643(11) 0.1492(18) 0.026(3) Uiso 1 1 d .
H9 H 0.3906(7) 0.3479(12) 0.843(2) 0.034(4) Uiso 1 1 d .
H8 H 0.4438(7) 0.3841(12) 0.7492(19) 0.026(3) Uiso 1 1 d .
H10 H 0.4251(8) 0.2593(14) 0.763(2) 0.038(4) Uiso 1 1 d .
H5 H 0.2978(8) 0.0647(13) -0.151(2) 0.036(4) Uiso 1 1 d .
H12 H 0.3586(7) 0.5086(11) 0.5371(17) 0.024(3) Uiso 1 1 d .
H2 H 0.3907(8) -0.0393(14) 0.051(2) 0.044(4) Uiso 1 1 d .
H6 H 0.2770(9) 0.1790(14) -0.082(2) 0.045(5) Uiso 1 1 d .
H1 H 0.4394(9) 0.0614(14) 0.071(2) 0.048(5) Uiso 1 1 d .
H3 H 0.4311(9) 0.0050(15) 0.250(3) 0.061(5) Uiso 1 1 d .
H4 H 0.3460(9) 0.1679(15) -0.129(2) 0.052(5) Uiso 1 1 d .
H13 H 0.4800(6) 0.4490(10) 0.1486(16) 0.017(3) Uiso 1 1 d .
H14 H 0.2841(8) 0.4587(13) 0.442(2) 0.042(4) Uiso 1 1 d .
H15 H 0.3097(8) 0.4800(13) 0.644(2) 0.038(4) Uiso 1 1 d .
O1 O 0.29955(4) 0.16926(6) 0.36004(10) 0.02038(18) Uani 1 1 d .
N1 N 0.37359(4) 0.30877(7) 0.43345(11) 0.01546(18) Uani 1 1 d .
N2 N 0.42563(4) 0.36652(7) 0.41247(11) 0.01436(18) Uani 1 1 d .
N3 N 0.42249(4) 0.25271(7) 0.17812(11) 0.01588(18) Uani 1 1 d .
N4 N 0.37312(4) 0.19508(7) 0.21184(11) 0.01621(18) Uani 1 1 d .
C2 C 0.44580(5) 0.33459(7) 0.28346(12) 0.01297(19) Uani 1 1 d .
C1 C 0.34518(5) 0.22075(8) 0.33699(12) 0.0145(2) Uani 1 1 d .
C9 C 0.35077(5) 0.34410(9) 0.57705(13) 0.0184(2) Uani 1 1 d .
C3 C 0.34987(5) 0.09972(9) 0.10308(14) 0.0200(2) Uani 1 1 d .
C10 C 0.32380(6) 0.45767(10) 0.54510(15) 0.0243(2) Uani 1 1 d .
C8 C 0.40747(6) 0.33365(10) 0.74486(14) 0.0228(2) Uani 1 1 d .
C4 C 0.31442(7) 0.13239(11) -0.08008(16) 0.0302(3) Uani 1 1 d .
C5 C 0.40837(7) 0.02511(11) 0.1200(2) 0.0358(3) Uani 1 1 d .

loop_
_atom_site_aniso_label
_atom_site_aniso_U_11
_atom_site_aniso_U_22
_atom_site_aniso_U_33
_atom_site_aniso_U_23
_atom_site_aniso_U_13
_atom_site_aniso_U_12
C11 0.0124(6) 0.0131(6) 0.0181(6) 0.000 0.0092(5) 0.000
O1 0.0159(3) 0.0225(4) 0.0259(4) -0.0017(3) 0.0111(3) -0.0060(3)
N1 0.0122(4) 0.0199(4) 0.0178(4) -0.0023(3) 0.0098(3) -0.0046(3)
N2 0.0109(4) 0.0171(4) 0.0180(4) -0.0013(3) 0.0087(3) -0.0030(3)
N3 0.0160(4) 0.0166(4) 0.0181(4) -0.0007(3) 0.0099(3) -0.0038(3)
N4 0.0160(4) 0.0179(4) 0.0173(4) -0.0027(3) 0.0089(3) -0.0056(3)
C2 0.0109(4) 0.0142(4) 0.0155(4) 0.0013(3) 0.0066(3) 0.0011(3)
C1 0.0117(4) 0.0169(4) 0.0158(4) 0.0018(3) 0.0055(4) -0.0002(3)
C9 0.0155(4) 0.0250(5) 0.0195(5) -0.0045(4) 0.0123(4) -0.0049(4)
C3 0.0222(5) 0.0188(5) 0.0205(5) -0.0047(4) 0.0090(4) -0.0084(4)
C10 0.0183(5) 0.0317(6) 0.0249(6) -0.0042(5) 0.0100(4) 0.0056(4)
C8 0.0247(5) 0.0272(6) 0.0189(5) 0.0020(4) 0.0104(4) -0.0031(5)
C4 0.0318(6) 0.0330(7) 0.0211(6) -0.0041(5) 0.0019(5) -0.0085(5)
C5 0.0348(7) 0.0226(6) 0.0446(8) -0.0125(6) 0.0050(6) 0.0001(5)

loop_
_atom_type_symbol
_atom_type_description
_atom_type_scat_dispersion_real
_atom_type_scat_dispersion_imag
_atom_type_scat_source
C C 0.0033 0.0016 'International Tables Vol C Tables 4.2.6.8 and 6.1.1.4'
H H 0.0000 0.0000 'International Tables Vol C Tables 4.2.6.8 and 6.1.1.4'
N N 0.0061 0.0033 'International Tables Vol C Tables 4.2.6.8 and 6.1.1.4'
O O 0.0106 0.0060 'International Tables Vol C Tables 4.2.6.8 and 6.1.1.4'

loop_
_geom_angle_atom_site_label_1
_geom_angle_atom_site_label_2
_geom_angle_atom_site_label_3
_geom_angle
_geom_angle_site_symmetry_3
C2 C11 C2 113.80(11) 2_655
N2 N1 C1 124.46(8) .
N2 N1 C9 115.07(8) .
C1 N1 C9 120.40(8) .
C2 N2 N1 114.80(8) .
C2 N3 N4 114.77(8) .
N3 N4 C1 124.52(8) .
N3 N4 C3 115.34(8) .
C1 N4 C3 120.14(8) .
N2 C2 N3 127.39(9) .
N2 C2 C11 116.17(8) .
N3 C2 C11 116.41(8) .
O1 C1 N1 123.33(9) .
O1 C1 N4 122.77(9) .
N1 C1 N4 113.90(8) .
N1 C9 C10 109.83(9) .
N1 C9 C8 109.80(8) .
C10 C9 C8 112.42(9) .
N4 C3 C4 110.61(9) .
N4 C3 C5 109.57(9) .
C4 C3 C5 112.74(11) .

loop_
_geom_bond_atom_site_label_1
_geom_bond_atom_site_label_2
_geom_bond_distance
_geom_bond_site_symmetry_2
C11 C2 1.5059(11) .
C11 C2 1.5059(11) 2_655
O1 C1 1.2234(11) .
N1 N2 1.3715(11) .
N1 C1 1.3764(13) .
N1 C9 1.4813(12) .
N2 C2 1.3274(12) .
N3 C2 1.3295(13) .
N3 N4 1.3672(11) .
N4 C1 1.3805(12) .
N4 C3 1.4765(13) .
C9 C10 1.5188(16) .
C9 C8 1.5192(16) .
C3 C4 1.5118(17) .
C3 C5 1.5183(18) .
